data_4505702
loop_
_publ_author_name
'Sumarna, Omay'
'Seidel, J\"urgen'
'Weber, Edwin'
'Seichter, Wilhelm'
'Ibragimov, Bakhtiyar T.'
'Beketov, Kayrat M.'

_publ_section_title
;
 Crystal Structure, Thermal Decomposition Behavior, and
 Order&#x2212;Disorder Transition of the Guest Component of Concomitant
 Pseudodimorphic Clathrates between
 2,2&#x2018;-Bis(9-hydroxy-9-fluorenyl)biphenyl Host and Chloroform Guest
;
_journal_issue 4
_journal_name_full 'Crystal Growth &amp; Design'
_journal_page_first 541
_journal_paper_doi 10.1021/cg034013a
_journal_volume 3
_journal_year 2003
_chemical_formula_moiety 'C38 H26 O2, C H Cl3, C H Cl3'
_chemical_formula_sum 'C40 H28 Cl6 O2'
_chemical_formula_weight 753.32
_chemical_name_systematic
;
 2,2'bis(9-hydroxy-9-fluorenyl)biphenyl, 2 chloroform
;
_space_group_IT_number 15
_symmetry_cell_setting monoclinic
_symmetry_space_group_name_Hall '-C 2yc'
_symmetry_space_group_name_H-M 'C 1 2/c 1'
_atom_sites_solution_hydrogens geom
_atom_sites_solution_primary direct
_atom_sites_solution_secondary difmap
_audit_creation_date 2003-01-24T21:15:58-00:00
_audit_creation_method 'WinGX routine CIF_UPDATE'
_cell_angle_alpha 90
_cell_angle_beta 107.050(10)
_cell_angle_gamma 90
_cell_formula_units_Z 8
_cell_length_a 29.741(6)
_cell_length_b 13.620(2)
_cell_length_c 18.123(3)
_cell_measurement_reflns_used 25
_cell_measurement_temperature 183(2)
_cell_measurement_theta_max 15.4
_cell_measurement_theta_min 9.6
_cell_volume 7018(2)
_computing_cell_refinement 'SET4 and CELDIM in CAD-4-PC Software (Enraf-Nonius, 1992)'
_computing_data_collection 'CAD-4-PC Software (Enraf-Nonius, 1992)'
_computing_molecular_graphics 'PLATON (Spek, 1999)'
_computing_publication_material 'SHELXL97 and WordPerfect'
_computing_structure_refinement 'SHELXL-97 (Sheldrick, 1997)'
_computing_structure_solution 'SHELXS-97 (Sheldrick, 1990)'
_diffrn_ambient_temperature 183(2)
_diffrn_measured_fraction_theta_full 0.998
_diffrn_measured_fraction_theta_max 0.998
_diffrn_measurement_device_type 'Enraf-Nonius CAD-4'
_diffrn_measurement_method \q/2\q
_diffrn_radiation_monochromator graphite
_diffrn_radiation_type CuK\a
_diffrn_radiation_wavelength 1.5418
_diffrn_reflns_av_R_equivalents 0.0944
_diffrn_reflns_av_unetI/netI 0.0585
_diffrn_reflns_limit_h_max 35
_diffrn_reflns_limit_h_min 0
_diffrn_reflns_limit_k_max 16
_diffrn_reflns_limit_k_min 0
_diffrn_reflns_limit_l_max 20
_diffrn_reflns_limit_l_min -21
_diffrn_reflns_number 6364
_diffrn_reflns_theta_full 66.95
_diffrn_reflns_theta_max 66.95
_diffrn_reflns_theta_min 3.11
_diffrn_standards_decay_% 'no decay, variation 0.5'
_diffrn_standards_interval_count 3600
_diffrn_standards_interval_time 120
_diffrn_standards_number 3
_exptl_absorpt_coefficient_mu 4.749
_exptl_absorpt_correction_type none
_exptl_crystal_colour colourless
_exptl_crystal_density_diffrn 1.426
_exptl_crystal_density_method 'not measured'
_exptl_crystal_description prism
_exptl_crystal_F_000 3088
_exptl_crystal_size_max 0.4
_exptl_crystal_size_mid 0.3
_exptl_crystal_size_min 0.1
_refine_diff_density_max 1.135
_refine_diff_density_min -0.482
_refine_diff_density_rms 0.086
_refine_ls_extinction_coef none
_refine_ls_extinction_method none
_refine_ls_goodness_of_fit_ref 1.089
_refine_ls_hydrogen_treatment mixed
_refine_ls_matrix_type full
_refine_ls_number_parameters 498
_refine_ls_number_reflns 6236
_refine_ls_number_restraints 0
_refine_ls_restrained_S_all 1.089
_refine_ls_R_factor_all 0.1284
_refine_ls_R_factor_gt 0.0748
_refine_ls_shift/su_max 0.001
_refine_ls_shift/su_mean 0
_refine_ls_structure_factor_coef Fsqd
_refine_ls_weighting_details 'calc w=1/[\s^2^(Fo^2^)+(0.1167P)^2^+5.1327P] where P=(Fo^2^+2Fc^2^)/3'
_refine_ls_weighting_scheme calc
_refine_ls_wR_factor_gt 0.2005
_refine_ls_wR_factor_ref 0.2201
_reflns_number_gt 3975
_reflns_number_total 6236
_reflns_threshold_expression >2sigma(I)
_cod_data_source_file cg034013asi20030326_095637.cif
_cod_data_source_block comp12
_cod_original_sg_symbol_H-M C2/c
_cod_database_code 4505702

loop_
_symmetry_equiv_pos_as_xyz
'x, y, z'
'-x, y, -z+1/2'
'x+1/2, y+1/2, z'
'-x+1/2, y+1/2, -z+1/2'
'-x, -y, -z'
'x, -y, z-1/2'
'-x+1/2, -y+1/2, -z'
'x+1/2, -y+1/2, z-1/2'

loop_
_atom_site_label
_atom_site_type_symbol
_atom_site_fract_x
_atom_site_fract_y
_atom_site_fract_z
_atom_site_U_iso_or_equiv
_atom_site_adp_type
_atom_site_occupancy
_atom_site_symmetry_multiplicity
_atom_site_calc_flag
_atom_site_refinement_flags
O1 O 0.36000(9) 0.1406(2) 0.34141(17) 0.0400(7) Uani 1 1 d .
H1O H 0.3639 0.1252 0.3883 0.06 Uiso 1 1 d R
O2 O 0.35493(9) 0.3650(2) 0.32308(15) 0.0339(7) Uani 1 1 d .
H2O H 0.3826 0.3418 0.3342 0.051 Uiso 1 1 d R
C1 C 0.42972(13) 0.0358(3) 0.3586(2) 0.0296(9) Uani 1 1 d .
C2 C 0.44106(16) -0.0102(3) 0.4296(3) 0.0417(10) Uani 1 1 d .
H2B H 0.4367 0.0219 0.4742 0.05 Uiso 1 1 d R
C3 C 0.46001(17) -0.1046(3) 0.4351(3) 0.0531(13) Uani 1 1 d .
H3A H 0.4685 -0.1379 0.4839 0.064 Uiso 1 1 d R
C4 C 0.46667(15) -0.1515(3) 0.3713(3) 0.0511(13) Uani 1 1 d .
H4A H 0.4786 -0.2174 0.3758 0.061 Uiso 1 1 d R
C5 C 0.45586(15) -0.1046(3) 0.3006(3) 0.0427(11) Uani 1 1 d .
H5A H 0.4608 -0.1364 0.2564 0.051 Uiso 1 1 d R
C6 C 0.43758(13) -0.0093(3) 0.2952(2) 0.0315(9) Uani 1 1 d .
C7 C 0.42136(13) 0.0552(3) 0.2280(2) 0.0301(9) Uani 1 1 d .
C8 C 0.42061(16) 0.0434(3) 0.1518(3) 0.0435(11) Uani 1 1 d .
H8A H 0.4337 -0.0141 0.1354 0.052 Uiso 1 1 d R
C9 C 0.40017(18) 0.1157(4) 0.0992(3) 0.0532(13) Uani 1 1 d .
H9A H 0.3995 0.1082 0.0462 0.064 Uiso 1 1 d R
C10 C 0.38109(18) 0.1994(4) 0.1217(3) 0.0534(13) Uani 1 1 d .
H10A H 0.3666 0.2484 0.0841 0.064 Uiso 1 1 d R
C11 C 0.38289(17) 0.2126(3) 0.1980(2) 0.0473(12) Uani 1 1 d .
H11A H 0.3697 0.2704 0.214 0.057 Uiso 1 1 d R
C12 C 0.40311(13) 0.1407(3) 0.2510(2) 0.0324(9) Uani 1 1 d .
C13 C 0.40713(13) 0.1370(3) 0.3364(2) 0.0278(8) Uani 1 1 d .
C14 C 0.43833(12) 0.2194(3) 0.3827(2) 0.0241(8) Uani 1 1 d .
C15 C 0.48028(13) 0.2370(3) 0.3660(2) 0.0350(9) Uani 1 1 d .
H15A H 0.4875 0.1984 0.3267 0.042 Uiso 1 1 d R
C16 C 0.51183(14) 0.3079(3) 0.4039(3) 0.0453(11) Uani 1 1 d .
H16A H 0.5407 0.3182 0.3916 0.054 Uiso 1 1 d R
C17 C 0.50166(14) 0.3633(3) 0.4602(3) 0.0457(11) Uani 1 1 d .
H17A H 0.5229 0.4136 0.4866 0.055 Uiso 1 1 d R
C18 C 0.46050(13) 0.3473(3) 0.4783(2) 0.0336(9) Uani 1 1 d .
H18A H 0.4539 0.386 0.5182 0.04 Uiso 1 1 d R
C19 C 0.42774(11) 0.2761(3) 0.4395(2) 0.0249(8) Uani 1 1 d .
C20 C 0.38634(12) 0.2637(3) 0.4711(2) 0.0252(8) Uani 1 1 d .
C21 C 0.39424(14) 0.2030(3) 0.5358(2) 0.0340(9) Uani 1 1 d .
H21A H 0.4233 0.1674 0.5524 0.041 Uiso 1 1 d R
C22 C 0.36232(14) 0.1922(3) 0.5763(2) 0.0382(10) Uani 1 1 d .
H22A H 0.3687 0.1487 0.6199 0.046 Uiso 1 1 d R
C23 C 0.32087(14) 0.2450(3) 0.5538(2) 0.0373(10) Uani 1 1 d .
H23A H 0.2984 0.2394 0.5824 0.045 Uiso 1 1 d R
C24 C 0.31174(13) 0.3044(3) 0.4902(2) 0.0345(9) Uani 1 1 d .
H24A H 0.2829 0.3411 0.4753 0.041 Uiso 1 1 d R
C25 C 0.34360(12) 0.3144(3) 0.4464(2) 0.0266(8) Uani 1 1 d .
C26 C 0.32868(13) 0.3825(3) 0.3759(2) 0.0292(8) Uani 1 1 d .
C27 C 0.27621(13) 0.3720(3) 0.3332(2) 0.0297(9) Uani 1 1 d .
C28 C 0.25307(14) 0.2916(3) 0.2945(2) 0.0353(9) Uani 1 1 d .
H28A H 0.2696 0.2312 0.2939 0.042 Uiso 1 1 d R
C29 C 0.20489(15) 0.2992(4) 0.2568(2) 0.0431(11) Uani 1 1 d .
H29A H 0.1882 0.2444 0.2281 0.052 Uiso 1 1 d R
C30 C 0.18129(15) 0.3849(4) 0.2601(3) 0.0467(12) Uani 1 1 d .
H30A H 0.148 0.3884 0.2354 0.056 Uiso 1 1 d R
C31 C 0.20431(15) 0.4668(3) 0.2988(3) 0.0455(11) Uani 1 1 d .
H31A H 0.1874 0.5267 0.2995 0.055 Uiso 1 1 d R
C32 C 0.25230(13) 0.4602(3) 0.3359(2) 0.0326(9) Uani 1 1 d .
C33 C 0.28679(14) 0.5334(3) 0.3765(2) 0.0328(9) Uani 1 1 d .
C34 C 0.28113(18) 0.6316(3) 0.3917(3) 0.0489(12) Uani 1 1 d .
H34A H 0.2506 0.6616 0.3777 0.059 Uiso 1 1 d R
C35 C 0.3212(2) 0.6870(3) 0.4261(3) 0.0550(13) Uani 1 1 d .
H35A H 0.3179 0.755 0.4375 0.066 Uiso 1 1 d R
C36 C 0.3652(2) 0.6454(3) 0.4452(3) 0.0572(14) Uani 1 1 d .
H36A H 0.3923 0.6855 0.4679 0.069 Uiso 1 1 d R
C37 C 0.37067(16) 0.5457(3) 0.4321(2) 0.0443(11) Uani 1 1 d .
H37A H 0.4014 0.5166 0.4467 0.053 Uiso 1 1 d R
C38 C 0.33150(14) 0.4903(3) 0.3982(2) 0.0321(9) Uani 1 1 d .
C1A C 0.0985(3) -0.0262(5) 0.7738(5) 0.0574(19) Uani 0.739(4) 1 d P
H1AA H 0.1258 0.0032 0.7651 0.069 Uiso 0.739(4) 1 d PR
Cl1A Cl 0.05150(7) 0.03763(19) 0.71934(16) 0.0979(11) Uani 0.739(4) 1 d P
Cl2A Cl 0.10408(11) -0.0114(2) 0.87315(16) 0.0839(8) Uani 0.739(4) 1 d P
Cl3A Cl 0.09860(10) -0.14983(17) 0.75071(18) 0.0844(8) Uani 0.739(4) 1 d P
C1AA C 0.0795(18) -0.090(4) 0.795(3) 0.23(3) Uani 0.261(4) 1 d P
H1AB H 0.1047 -0.1234 0.8317 0.274 Uiso 0.261(4) 1 d PR
Cl4A Cl 0.0314(3) -0.1541(6) 0.7955(6) 0.118(3) Uani 0.261(4) 1 d P
Cl5A Cl 0.0843(4) 0.0238(9) 0.8234(9) 0.144(6) Uani 0.261(4) 1 d P
Cl6A Cl 0.0937(6) -0.1006(12) 0.7093(9) 0.196(8) Uani 0.261(4) 1 d P
C1B C 0.25398(19) 0.0396(4) 0.8771(3) 0.0634(14) Uani 1 1 d .
H1BA H 0.2665 0.0682 0.839 0.076 Uiso 1 1 d R
Cl1B Cl 0.2213(3) 0.1231(6) 0.9123(7) 0.098(3) Uani 0.57(2) 1 d P
Cl2B Cl 0.3002(4) -0.0071(11) 0.9507(5) 0.126(4) Uani 0.57(2) 1 d P
Cl3B Cl 0.22091(18) -0.0609(4) 0.8324(4) 0.0663(18) Uani 0.57(2) 1 d P
Cl4B Cl 0.2994(4) 0.0273(10) 0.9661(12) 0.148(6) Uani 0.43(2) 1 d P
Cl5B Cl 0.2194(3) 0.1338(6) 0.8954(7) 0.075(2) Uani 0.43(2) 1 d P
Cl6B Cl 0.2244(6) -0.0559(10) 0.8493(13) 0.167(7) Uani 0.43(2) 1 d P

loop_
_atom_site_aniso_label
_atom_site_aniso_U_11
_atom_site_aniso_U_22
_atom_site_aniso_U_33
_atom_site_aniso_U_23
_atom_site_aniso_U_13
_atom_site_aniso_U_12
O1 0.0224(13) 0.0473(17) 0.0473(17) -0.0178(14) 0.0056(12) -0.0033(12)
O2 0.0239(13) 0.0438(16) 0.0340(15) 0.0056(12) 0.0084(11) 0.0109(12)
C1 0.0238(18) 0.0247(19) 0.036(2) 0.0004(16) 0.0019(16) -0.0050(15)
C2 0.047(3) 0.033(2) 0.040(2) 0.0063(19) 0.006(2) -0.004(2)
C3 0.052(3) 0.034(3) 0.061(3) 0.014(2) -0.003(2) -0.006(2)
C4 0.037(2) 0.024(2) 0.081(4) 0.005(2) 0.001(2) 0.0025(19)
C5 0.033(2) 0.027(2) 0.068(3) -0.006(2) 0.014(2) -0.0001(18)
C6 0.0222(19) 0.027(2) 0.045(2) -0.0039(18) 0.0082(17) -0.0047(16)
C7 0.0263(19) 0.0252(19) 0.037(2) -0.0056(16) 0.0072(17) -0.0054(16)
C8 0.047(3) 0.042(3) 0.043(3) -0.017(2) 0.015(2) -0.011(2)
C9 0.065(3) 0.062(3) 0.027(2) -0.012(2) 0.007(2) -0.019(3)
C10 0.070(3) 0.048(3) 0.035(2) 0.000(2) 0.004(2) 0.003(2)
C11 0.060(3) 0.038(2) 0.032(2) 0.0013(19) -0.005(2) 0.011(2)
C12 0.027(2) 0.029(2) 0.036(2) -0.0067(17) 0.0020(16) 0.0031(16)
C13 0.0254(18) 0.0265(19) 0.0299(19) -0.0031(16) 0.0055(15) 0.0016(16)
C14 0.0201(17) 0.0223(18) 0.0255(18) 0.0031(15) -0.0004(14) 0.0014(14)
C15 0.027(2) 0.035(2) 0.043(2) 0.0017(19) 0.0111(18) 0.0030(17)
C16 0.023(2) 0.040(3) 0.073(3) 0.001(2) 0.014(2) -0.0075(19)
C17 0.025(2) 0.030(2) 0.073(3) -0.007(2) 0.001(2) -0.0073(18)
C18 0.029(2) 0.027(2) 0.039(2) -0.0058(17) 0.0008(17) 0.0014(16)
C19 0.0162(17) 0.0209(18) 0.033(2) 0.0009(15) -0.0005(15) 0.0021(14)
C20 0.0230(18) 0.0221(18) 0.0258(18) -0.0039(15) -0.0003(14) -0.0016(15)
C21 0.032(2) 0.032(2) 0.034(2) 0.0036(17) 0.0037(17) 0.0056(17)
C22 0.038(2) 0.042(2) 0.034(2) 0.0056(19) 0.0091(18) -0.0010(19)
C23 0.034(2) 0.045(2) 0.035(2) 0.0024(19) 0.0119(18) -0.0007(19)
C24 0.029(2) 0.039(2) 0.035(2) 0.0005(18) 0.0078(17) 0.0083(18)
C25 0.0217(18) 0.0245(19) 0.030(2) -0.0029(16) 0.0017(15) 0.0005(15)
C26 0.0223(18) 0.031(2) 0.032(2) -0.0013(16) 0.0043(16) 0.0038(16)
C27 0.0251(19) 0.034(2) 0.0266(19) 0.0052(17) 0.0031(15) 0.0098(17)
C28 0.031(2) 0.038(2) 0.033(2) 0.0007(18) 0.0041(17) 0.0001(18)
C29 0.033(2) 0.055(3) 0.036(2) 0.002(2) 0.0016(18) -0.008(2)
C30 0.022(2) 0.070(3) 0.042(2) 0.009(2) 0.0007(18) -0.004(2)
C31 0.033(2) 0.049(3) 0.051(3) 0.009(2) 0.005(2) 0.016(2)
C32 0.030(2) 0.035(2) 0.030(2) 0.0052(17) 0.0039(16) 0.0100(17)
C33 0.040(2) 0.028(2) 0.0268(19) -0.0010(16) 0.0040(17) 0.0065(18)
C34 0.061(3) 0.036(2) 0.043(3) -0.002(2) 0.003(2) 0.016(2)
C35 0.084(4) 0.025(2) 0.044(3) -0.002(2) 0.000(3) 0.004(2)
C36 0.073(4) 0.032(2) 0.049(3) 0.002(2) -0.011(2) -0.009(2)
C37 0.043(2) 0.034(2) 0.041(2) 0.0035(19) -0.009(2) -0.002(2)
C38 0.035(2) 0.025(2) 0.031(2) 0.0035(16) 0.0021(17) 0.0019(17)
C1A 0.055(4) 0.044(4) 0.081(5) 0.010(4) 0.031(4) 0.009(3)
Cl1A 0.0579(13) 0.111(2) 0.124(2) 0.0645(17) 0.0249(13) 0.0265(12)
Cl2A 0.0868(19) 0.0950(19) 0.0715(15) -0.0031(14) 0.0259(13) 0.0093(14)
Cl3A 0.0959(17) 0.0541(13) 0.101(2) -0.0101(12) 0.0258(15) 0.0053(12)
C1AA 0.30(6) 0.28(5) 0.20(4) -0.14(4) 0.22(5) -0.23(5)
Cl4A 0.108(6) 0.085(5) 0.176(9) 0.015(5) 0.068(6) 0.001(4)
Cl5A 0.105(8) 0.125(9) 0.220(15) -0.113(10) 0.077(9) -0.030(6)
Cl6A 0.260(17) 0.192(14) 0.184(13) -0.025(11) 0.142(13) -0.099(13)
C1B 0.060(3) 0.056(3) 0.074(4) 0.000(3) 0.021(3) 0.001(3)
Cl1B 0.108(4) 0.073(4) 0.131(5) -0.034(4) 0.064(4) 0.021(3)
Cl2B 0.103(4) 0.158(8) 0.092(3) -0.004(4) -0.011(3) 0.074(5)
Cl3B 0.075(3) 0.043(2) 0.089(3) -0.0233(19) 0.036(2) -0.0184(17)
Cl4B 0.078(5) 0.085(6) 0.208(12) 0.030(5) -0.073(6) 0.002(4)
Cl5B 0.052(3) 0.044(3) 0.117(5) 0.016(3) 0.005(3) -0.007(2)
Cl6B 0.219(13) 0.104(7) 0.215(13) -0.091(8) 0.120(10) -0.065(7)

loop_
_atom_type_symbol
_atom_type_description
_atom_type_scat_dispersion_real
_atom_type_scat_dispersion_imag
_atom_type_scat_source
C C 0.0181 0.0091 'International Tables Vol C Tables 4.2.6.8 and 6.1.1.4'
H H 0 0 'International Tables Vol C Tables 4.2.6.8 and 6.1.1.4'
O O 0.0492 0.0322 'International Tables Vol C Tables 4.2.6.8 and 6.1.1.4'
Cl Cl 0.3639 0.7018 'International Tables Vol C Tables 4.2.6.8 and 6.1.1.4'

loop_
_geom_angle_atom_site_label_1
_geom_angle_atom_site_label_2
_geom_angle_atom_site_label_3
_geom_angle
_geom_angle_publ_flag
C2 C1 C6 121.2(4) no
C2 C1 C13 128.3(4) no
C6 C1 C13 110.4(3) no
C1 C2 C3 117.8(4) no
C4 C3 C2 121.3(4) no
C5 C4 C3 120.6(4) no
C4 C5 C6 118.3(4) no
C1 C6 C5 120.7(4) no
C1 C6 C7 109.3(3) no
C5 C6 C7 129.9(4) no
C8 C7 C12 120.0(4) no
C8 C7 C6 131.7(4) no
C12 C7 C6 108.3(3) no
C9 C8 C7 118.8(4) no
C8 C9 C10 121.2(4) no
C11 C10 C9 120.2(4) no
C12 C11 C10 119.0(4) no
C11 C12 C7 120.8(4) no
C11 C12 C13 128.4(4) no
C7 C12 C13 110.8(3) no
O1 C13 C12 106.1(3) no
O1 C13 C1 112.1(3) no
C12 C13 C1 101.2(3) no
O1 C13 C14 112.7(3) no
C12 C13 C14 112.7(3) no
C1 C13 C14 111.4(3) no
C15 C14 C19 118.5(3) no
C15 C14 C13 116.3(3) no
C19 C14 C13 125.1(3) no
C16 C15 C14 122.4(4) no
C17 C16 C15 119.3(4) no
C16 C17 C18 119.8(4) no
C17 C18 C19 121.6(4) no
C14 C19 C18 118.5(3) no
C14 C19 C20 127.1(3) no
C18 C19 C20 114.1(3) no
C21 C20 C25 118.3(3) no
C21 C20 C19 115.3(3) no
C25 C20 C19 126.1(3) no
C22 C21 C20 122.8(4) no
C21 C22 C23 119.0(4) no
C24 C23 C22 119.7(4) no
C23 C24 C25 122.1(4) no
C20 C25 C24 118.0(3) no
C20 C25 C26 125.3(3) no
C24 C25 C26 116.7(3) no
O2 C26 C38 110.0(3) no
O2 C26 C27 108.8(3) no
C38 C26 C27 101.2(3) no
O2 C26 C25 112.2(3) no
C38 C26 C25 112.5(3) no
C27 C26 C25 111.5(3) no
C28 C27 C32 121.2(3) no
C28 C27 C26 128.2(3) no
C32 C27 C26 110.7(3) no
C27 C28 C29 118.6(4) no
C30 C29 C28 120.4(4) no
C29 C30 C31 121.6(4) no
C30 C31 C32 118.4(4) no
C31 C32 C27 119.8(4) no
C31 C32 C33 131.8(4) no
C27 C32 C33 108.2(3) no
C34 C33 C38 120.6(4) no
C34 C33 C32 130.5(4) no
C38 C33 C32 108.9(3) no
C33 C34 C35 118.3(4) no
C36 C35 C34 121.0(4) no
C35 C36 C37 120.6(5) no
C38 C37 C36 119.0(4) no
C37 C38 C33 120.4(4) no
C37 C38 C26 128.6(4) no
C33 C38 C26 110.9(3) no
Cl1A C1A Cl3A 114.6(5) no
Cl1A C1A Cl2A 110.4(4) no
Cl3A C1A Cl2A 110.4(4) no
Cl5A C1AA Cl6A 110(2) no
Cl4A C1AA Cl6A 113(2) no
Cl2B C1B Cl1B 111.3(5) no
Cl6B C1B Cl5B 111.6(7) no
Cl2B C1B Cl3B 106.4(6) no
Cl1B C1B Cl3B 112.7(4) no
Cl6B C1B Cl4B 114.7(8) no
Cl5B C1B Cl4B 103.3(8) no

loop_
_geom_bond_atom_site_label_1
_geom_bond_atom_site_label_2
_geom_bond_distance
_geom_bond_publ_flag
O1 C13 1.432(4) no
O2 C26 1.422(4) no
C1 C2 1.382(5) no
C1 C6 1.382(5) no
C1 C13 1.534(5) no
C2 C3 1.395(6) no
C3 C4 1.385(7) no
C4 C5 1.383(7) no
C5 C6 1.399(5) no
C6 C7 1.464(5) no
C7 C8 1.383(6) no
C7 C12 1.399(5) no
C8 C9 1.381(7) no
C9 C10 1.387(7) no
C10 C11 1.381(6) no
C11 C12 1.380(6) no
C12 C13 1.518(5) no
C13 C14 1.539(5) no
C14 C15 1.388(5) no
C14 C19 1.395(5) no
C15 C16 1.382(6) no
C16 C17 1.372(6) no
C17 C18 1.374(6) no
C18 C19 1.408(5) no
C19 C20 1.511(5) no
C20 C21 1.397(5) no
C20 C25 1.400(5) no
C21 C22 1.368(6) no
C22 C23 1.381(6) no
C23 C24 1.370(6) no
C24 C25 1.409(5) no
C25 C26 1.535(5) no
C26 C38 1.518(5) no
C26 C27 1.532(5) no
C27 C28 1.371(6) no
C27 C32 1.404(5) no
C28 C29 1.399(6) no
C29 C30 1.372(7) no
C30 C31 1.387(7) no
C31 C32 1.391(6) no
C32 C33 1.465(6) no
C33 C34 1.387(6) no
C33 C38 1.400(5) no
C34 C35 1.393(7) no
C35 C36 1.374(7) no
C36 C37 1.396(6) no
C37 C38 1.373(6) no
C1A Cl1A 1.695(7) no
C1A Cl3A 1.735(8) no
C1A Cl2A 1.771(8) no
C1AA Cl5A 1.63(5) no
C1AA Cl4A 1.68(3) no
C1AA Cl6A 1.73(3) no
C1B Cl2B 1.731(10) no
C1B Cl1B 1.734(8) no
C1B Cl5B 1.735(10) no
C1B Cl3B 1.742(9) no
C1B Cl4B 1.782(14) no

loop_
_geom_torsion_atom_site_label_1
_geom_torsion_atom_site_label_2
_geom_torsion_atom_site_label_3
_geom_torsion_atom_site_label_4
_geom_torsion
_geom_torsion_publ_flag
C13 C1 C2 C3 176.0(4) no
C4 C5 C6 C7 -176.5(4) no
C13 C1 C6 C5 -177.3(3) no
C2 C1 C6 C7 176.7(3) no
C1 C6 C7 C8 -179.2(4) no
C5 C6 C7 C12 174.6(4) no
C6 C7 C8 C9 174.4(4) no
C10 C11 C12 C13 -178.9(3) no
C6 C7 C12 C11 -175.5(3) no
C8 C7 C12 C13 -179.1(3) no
C2 C1 C13 O1 -55.8(5) no
C6 C1 C13 O1 120.5(3) no
C2 C1 C13 C14 66.6(5) no
C6 C1 C13 C14 -117.2(3) no
C2 C1 C13 C12 -174.2(4) no
C11 C12 C13 O1 59.6(5) no
C7 C12 C13 O1 -119.6(3) no
C11 C12 C13 C1 175.7(4) no
C11 C12 C13 C14 -62.4(5) no
C7 C12 C13 C14 118.4(3) no
O1 C13 C14 C19 -21.6(5) no
C1 C13 C14 C19 -143.9(4) no
C12 C13 C14 C19 102.2(4) no
O1 C13 C14 C15 160.8(3) no
C1 C13 C14 C15 38.4(5) no
C12 C13 C14 C15 -75.4(4) no
C13 C14 C15 C16 176.4(4) no
C17 C18 C19 C20 -178.8(4) no
C13 C14 C19 C18 -174.2(4) no
C15 C14 C19 C20 178.2(4) no
C18 C19 C20 C21 77.4(4) no
C14 C19 C20 C21 -97.7(5) no
C18 C19 C20 C25 -95.2(4) no
C14 C19 C20 C25 89.7(5) no
C19 C20 C21 C22 -172.8(3) no
C20 C21 C22 C23 -1.0(5) no
C23 C24 C25 C26 178.4(3) no
C19 C20 C25 C24 172.7(3) no
C21 C20 C25 C26 -178.4(3) no
C24 C25 C26 O2 158.2(3) no
C20 C25 C26 O2 -23.1(5) no
C24 C25 C26 C27 34.8(4) no
C20 C25 C26 C27 -146.5(3) no
C24 C25 C26 C38 -78.6(4) no
C20 C25 C26 C38 100.1(4) no
O2 C26 C27 C28 -65.5(5) no
C38 C26 C27 C28 -179.6(4) no
C25 C26 C27 C28 59.8(5) no
O2 C26 C27 C32 111.6(3) no
C25 C26 C27 C32 -123.0(3) no
C26 C27 C28 C29 176.7(4) no
C30 C31 C32 C33 -179.9(4) no
C26 C27 C32 C31 -175.8(3) no
C28 C27 C32 C33 -179.7(4) no
C31 C32 C33 C34 -4.1(7) no
C27 C32 C33 C34 177.3(4) no
C31 C32 C33 C38 176.4(4) no
C32 C33 C34 C35 179.8(4) no
C36 C37 C38 C26 -180.0(4) no
C32 C33 C38 C37 -179.6(4) no
C34 C33 C38 C26 -179.0(3) no
O2 C26 C38 C37 67.2(5) no
C27 C26 C38 C37 -178.7(4) no
C25 C26 C38 C37 -58.0(5) no
O2 C26 C38 C33 -113.0(3) no
C25 C26 C38 C33 121.8(3) no
